data_7104802
loop_
_publ_author_name
'Leoni, Piero'
'Marchetti, Fabio'
'Marchetti, Lorella'
'Pasquali, Marco'

_publ_section_title
;
 Trinuclear and hexanuclear platinum clusters as building blocks for
 organometallic one-dimensional structures
;
_journal_coden_ASTM CHCOFS
_journal_issue 18
_journal_name_full
;
 Chemical Communications (Cambridge, United Kingdom)
;
_journal_page_first 2372
_journal_page_last 2373
_journal_paper_doi 10.1039/b307003d
_journal_year 2003
_chemical_formula_moiety 'C52 H82 O4 P4 Pt6'
_chemical_formula_sum 'C52 H82 O4 P4 Pt6'
_chemical_formula_weight 2065.60
_chemical_name_common
;
(tetra-mu-di-t-butylphosphido)-tetracarbonyl-
bisphenylacetylide -hexaplatinum(i)
;
_chemical_name_systematic
;
(tetra-\m-di-t-butylphosphido)-tetracarbonyl-bisphenylacetylide
-hexaplatinum(i)
;
_space_group_IT_number 15
_symmetry_cell_setting monoclinic
_symmetry_space_group_name_Hall '-C 2yc'
_symmetry_space_group_name_H-M 'C 1 2/c 1'
_atom_sites_solution_hydrogens geom
_atom_sites_solution_primary direct
_atom_sites_solution_secondary difmap
_audit_creation_method SHELXL-97
_cell_angle_alpha 90.00
_cell_angle_beta 112.72(2)
_cell_angle_gamma 90.00
_cell_formula_units_Z 8
_cell_length_a 24.797(4)
_cell_length_b 17.712(2)
_cell_length_c 31.646(6)
_cell_measurement_reflns_used 24
_cell_measurement_temperature 293(2)
_cell_measurement_theta_max 12.20
_cell_measurement_theta_min 4.44
_cell_volume 12821(4)
_computing_cell_refinement 'Bruker XSCANS'
_computing_data_collection 'Bruker XSCANS'
_computing_data_reduction 'Bruker SHELXTL '
_computing_molecular_graphics 'Bruker SHELXTL'
_computing_publication_material 'Bruker SHELXTL'
_computing_structure_refinement 'SHELXL-97 (Sheldrick, 1997)'
_computing_structure_solution 'SHELXS-97 (Sheldrick, 1997)'
_diffrn_ambient_temperature 293(2)
_diffrn_measured_fraction_theta_full 0.999
_diffrn_measured_fraction_theta_max 0.999
_diffrn_measurement_device_type 'Bruker P4'
_diffrn_measurement_method '2\q/\w scans'
_diffrn_radiation_monochromator graphite
_diffrn_radiation_source 'sealed tube'
_diffrn_radiation_type MoK\a
_diffrn_reflns_av_R_equivalents 0.1193
_diffrn_reflns_av_sigmaI/netI 0.1267
_diffrn_reflns_limit_h_max 24
_diffrn_reflns_limit_h_min -1
_diffrn_reflns_limit_k_max 1
_diffrn_reflns_limit_k_min -17
_diffrn_reflns_limit_l_max 29
_diffrn_reflns_limit_l_min -31
_diffrn_reflns_number 8109
_diffrn_reflns_theta_full 21.00
_diffrn_reflns_theta_max 21.00
_diffrn_reflns_theta_min 2.24
_diffrn_standards_interval_count 97
_diffrn_standards_number 3
_exptl_absorpt_coefficient_mu 13.180
_exptl_absorpt_correction_T_max 0.1878
_exptl_absorpt_correction_T_min 0.0833
_exptl_absorpt_correction_type empirical
_exptl_crystal_colour Deep_red
_exptl_crystal_density_diffrn 2.140
_exptl_crystal_density_method 'not measured'
_exptl_crystal_description Prism
_exptl_crystal_F_000 7632
_exptl_crystal_size_max 0.28
_exptl_crystal_size_mid 0.24
_exptl_crystal_size_min 0.10
_refine_diff_density_max 1.557
_refine_diff_density_min -1.307
_refine_diff_density_rms 0.270
_refine_ls_extinction_coef 0.000011(3)
_refine_ls_extinction_expression Fc^*^=kFc[1+0.001xFc^2^\l^3^/sin(2\q)]^-1/4^
_refine_ls_extinction_method SHELXL
_refine_ls_goodness_of_fit_ref 1.037
_refine_ls_hydrogen_treatment mixed
_refine_ls_matrix_type full
_refine_ls_number_parameters 316
_refine_ls_number_reflns 6883
_refine_ls_number_restraints 8
_refine_ls_restrained_S_all 1.037
_refine_ls_R_factor_all 0.1445
_refine_ls_R_factor_gt 0.0647
_refine_ls_shift/su_max 0.006
_refine_ls_shift/su_mean 0.000
_refine_ls_structure_factor_coef Fsqd
_refine_ls_weighting_details 'calc w=1/[\s^2^(Fo^2^)+(0.0497P)^2^+106.5325P] where P=(Fo^2^+2Fc^2^)/3'
_refine_ls_weighting_scheme calc
_refine_ls_wR_factor_gt 0.1211
_refine_ls_wR_factor_ref 0.1493
_reflns_number_gt 3719
_reflns_number_total 6883
_reflns_threshold_expression >2sigma(I)
_cod_data_source_file b307003d.txt
_cod_data_source_block placet
_cod_depositor_comments
;
The following automatic conversions were performed:
'_symmetry_cell_setting' value 'Monoclinic' changed to 'monoclinic'
according to '/home/saulius/struct/CIF-dictionaries/cif_core.dic'
dictionary named 'cif_core.dic' version 2.4.1 from 2010-06-29.

Automatic conversion script
Id: cif_fix_enum 1527 2010-12-29 10:47:43Z saulius 
;
_cod_original_sg_symbol_H-M 'C2/c  '
_cod_database_code 7104802

loop_
_symmetry_equiv_pos_as_xyz
'x, y, z'
'-x, y, -z+1/2'
'x+1/2, y+1/2, z'
'-x+1/2, y+1/2, -z+1/2'
'-x, -y, -z'
'x, -y, z-1/2'
'-x+1/2, -y+1/2, -z'
'x+1/2, -y+1/2, z-1/2'

loop_
_atom_site_label
_atom_site_type_symbol
_atom_site_fract_x
_atom_site_fract_y
_atom_site_fract_z
_atom_site_U_iso_or_equiv
_atom_site_adp_type
_atom_site_occupancy
_atom_site_symmetry_multiplicity
_atom_site_calc_flag
_atom_site_refinement_flags
_atom_site_disorder_assembly
_atom_site_disorder_group
Pt1 Pt 0.28366(5) 0.35468(8) 0.30765(4) 0.0362(3) Uani 1 1 d . . .
Pt2 Pt 0.26951(6) 0.35717(9) 0.21749(5) 0.0410(4) Uani 1 1 d . . .
Pt3 Pt 0.17578(5) 0.36440(8) 0.24230(4) 0.0363(4) Uani 1 1 d . . .
Pt4 Pt 0.19692(6) 0.43367(8) 0.32883(5) 0.0355(4) Uani 1 1 d . . .
Pt5 Pt 0.15566(6) 0.35557(8) 0.38465(5) 0.0392(4) Uani 1 1 d . . .
Pt6 Pt 0.19014(6) 0.28247(7) 0.32341(5) 0.0355(4) Uani 1 1 d . . .
P1 P 0.3547(4) 0.3532(6) 0.2794(3) 0.046(2) Uani 1 1 d . . .
P2 P 0.1742(4) 0.3648(5) 0.1710(3) 0.045(2) Uani 1 1 d . . .
P3 P 0.1650(4) 0.4818(5) 0.3815(3) 0.041(2) Uani 1 1 d . . .
P4 P 0.1564(4) 0.2285(5) 0.3732(3) 0.039(2) Uani 1 1 d . . .
C1 C 0.3273(15) 0.350(2) 0.3702(13) 0.052(9) Uiso 1 1 d . . .
O1 O 0.3554(12) 0.3523(17) 0.4092(10) 0.084(8) Uiso 1 1 d . . .
C2 C 0.0977(16) 0.369(2) 0.2331(12) 0.057(10) Uiso 1 1 d . . .
O2 O 0.0489(11) 0.3740(14) 0.2263(9) 0.071(8) Uiso 1 1 d . . .
C3 C 0.2165(18) 0.520(2) 0.3046(15) 0.068(12) Uiso 1 1 d . . .
O3 O 0.2315(11) 0.5714(15) 0.2925(9) 0.069(7) Uiso 1 1 d . . .
C4 C 0.2075(12) 0.1999(14) 0.2966(10) 0.024(7) Uiso 1 1 d . . .
O4 O 0.2156(10) 0.1447(16) 0.2789(9) 0.069(7) Uiso 1 1 d . . .
C5 C 0.3030(14) 0.354(2) 0.1692(11) 0.044(8) Uiso 1 1 d . . .
C6 C 0.3181(14) 0.354(2) 0.1389(12) 0.059(9) Uiso 1 1 d D . .
C7 C 0.3414(13) 0.3489(16) 0.1035(11) 0.052(9) Uiso 1 1 d D . .
C8 C 0.3163(17) 0.298(2) 0.0698(14) 0.083(13) Uiso 1 1 d D . .
H8 H 0.2858 0.2689 0.0711 0.100 Uiso 1 1 calc R . .
C9 C 0.333(2) 0.287(3) 0.0324(18) 0.108(17) Uiso 1 1 d D . .
H9 H 0.3149 0.2525 0.0089 0.130 Uiso 1 1 calc R . .
C10 C 0.384(2) 0.334(3) 0.034(2) 0.13(2) Uiso 1 1 d D . .
H10 H 0.3992 0.3291 0.0120 0.157 Uiso 1 1 calc R . .
C11 C 0.408(2) 0.385(3) 0.068(2) 0.14(2) Uiso 1 1 d D . .
H11 H 0.4383 0.4151 0.0679 0.164 Uiso 1 1 calc R . .
C12 C 0.387(2) 0.396(3) 0.105(2) 0.13(2) Uiso 1 1 d D . .
H12 H 0.4039 0.4307 0.1285 0.153 Uiso 1 1 calc R . .
C13 C 0.1191(13) 0.3528(18) 0.4320(11) 0.039(8) Uiso 1 1 d . . .
C14 C 0.0961(13) 0.350(2) 0.4535(11) 0.053(9) Uiso 1 1 d D . .
C15 C 0.0622(11) 0.340(2) 0.4842(9) 0.067(11) Uiso 1 1 d D . .
C16 C 0.0320(14) 0.398(2) 0.4971(11) 0.072(12) Uiso 1 1 d D . .
H16 H 0.0329 0.4459 0.4858 0.086 Uiso 1 1 calc R . .
C17 C 0.0008(15) 0.387(2) 0.5256(12) 0.076(13) Uiso 1 1 d D . .
H17 H -0.0177 0.4278 0.5333 0.091 Uiso 1 1 calc R . .
C18 C -0.0011(16) 0.324(2) 0.5398(13) 0.084(14) Uiso 1 1 d D . .
H18 H -0.0226 0.3177 0.5580 0.101 Uiso 1 1 calc R . .
C19 C 0.0270(18) 0.259(3) 0.5308(15) 0.100(16) Uiso 1 1 d D . .
H19 H 0.0239 0.2123 0.5428 0.120 Uiso 1 1 calc R . .
C20 C 0.0591(15) 0.269(2) 0.5036(12) 0.070(12) Uiso 1 1 d D . .
H20 H 0.0789 0.2278 0.4980 0.084 Uiso 1 1 calc R . .
C1P C 0.4013(17) 0.439(2) 0.2920(14) 0.057(10) Uiso 1 1 d . . .
C2P C 0.434(2) 0.446(3) 0.2590(18) 0.103(17) Uiso 1 1 d . . .
H21A H 0.4612 0.4057 0.2644 0.155 Uiso 1 1 calc R . .
H21B H 0.4539 0.4937 0.2641 0.155 Uiso 1 1 calc R . .
H21C H 0.4057 0.4440 0.2279 0.155 Uiso 1 1 calc R . .
C3P C 0.446(2) 0.441(3) 0.3425(17) 0.101(16) Uiso 1 1 d . . .
H22A H 0.4718 0.3990 0.3485 0.152 Uiso 1 1 calc R . .
H22B H 0.4251 0.4394 0.3627 0.152 Uiso 1 1 calc R . .
H22C H 0.4679 0.4874 0.3477 0.152 Uiso 1 1 calc R . .
C4P C 0.361(2) 0.504(2) 0.2816(17) 0.092(15) Uiso 1 1 d . . .
H23A H 0.3389 0.5020 0.3006 0.137 Uiso 1 1 calc R . .
H23B H 0.3351 0.5024 0.2500 0.137 Uiso 1 1 calc R . .
H23C H 0.3833 0.5500 0.2875 0.137 Uiso 1 1 calc R . .
C5P C 0.3964(14) 0.2608(17) 0.2900(12) 0.040(8) Uiso 1 1 d . . .
C6P C 0.433(2) 0.257(2) 0.2618(17) 0.093(15) Uiso 1 1 d . . .
H24A H 0.4617 0.2963 0.2713 0.140 Uiso 1 1 calc R . .
H24B H 0.4082 0.2637 0.2301 0.140 Uiso 1 1 calc R . .
H24C H 0.4518 0.2088 0.2661 0.140 Uiso 1 1 calc R . .
C7P C 0.433(3) 0.246(3) 0.340(2) 0.14(2) Uiso 1 1 d . . .
H25A H 0.4613 0.2851 0.3514 0.208 Uiso 1 1 calc R . .
H25B H 0.4517 0.1981 0.3427 0.208 Uiso 1 1 calc R . .
H25C H 0.4076 0.2453 0.3565 0.208 Uiso 1 1 calc R . .
C8P C 0.355(2) 0.200(3) 0.2744(18) 0.102(16) Uiso 1 1 d . . .
H26A H 0.3302 0.2002 0.2918 0.152 Uiso 1 1 calc R . .
H26B H 0.3748 0.1529 0.2785 0.152 Uiso 1 1 calc R . .
H26C H 0.3306 0.2074 0.2425 0.152 Uiso 1 1 calc R . .
C9P C 0.1481(17) 0.451(2) 0.1387(14) 0.060(11) Uiso 1 1 d . . .
C10P C 0.1564(17) 0.452(2) 0.0917(13) 0.064(12) Uiso 1 1 d . . .
H27A H 0.1325 0.4136 0.0719 0.096 Uiso 1 1 calc R . .
H27B H 0.1967 0.4429 0.0971 0.096 Uiso 1 1 calc R . .
H27C H 0.1450 0.5006 0.0774 0.096 Uiso 1 1 calc R . .
C11P C 0.189(2) 0.516(2) 0.1686(16) 0.091(15) Uiso 1 1 d . . .
H28A H 0.1860 0.5177 0.1981 0.137 Uiso 1 1 calc R . .
H28B H 0.1763 0.5638 0.1534 0.137 Uiso 1 1 calc R . .
H28C H 0.2285 0.5068 0.1726 0.137 Uiso 1 1 calc R . .
C12P C 0.0833(17) 0.473(2) 0.1327(15) 0.077(12) Uiso 1 1 d . . .
H29A H 0.0802 0.4722 0.1620 0.115 Uiso 1 1 calc R . .
H29B H 0.0562 0.4377 0.1125 0.115 Uiso 1 1 calc R . .
H29C H 0.0745 0.5230 0.1199 0.115 Uiso 1 1 calc R . .
C13P C 0.1404(17) 0.278(2) 0.1360(14) 0.063(11) Uiso 1 1 d . . .
C14P C 0.161(2) 0.270(3) 0.0947(19) 0.119(19) Uiso 1 1 d . . .
H30A H 0.1495 0.3137 0.0755 0.178 Uiso 1 1 calc R . .
H30B H 0.1439 0.2257 0.0772 0.178 Uiso 1 1 calc R . .
H30C H 0.2031 0.2653 0.1066 0.178 Uiso 1 1 calc R . .
C16P C 0.0733(18) 0.285(2) 0.1163(16) 0.087(14) Uiso 1 1 d . . .
H31A H 0.0619 0.3278 0.0958 0.130 Uiso 1 1 calc R . .
H31B H 0.0602 0.2931 0.1408 0.130 Uiso 1 1 calc R . .
H31C H 0.0560 0.2402 0.0999 0.130 Uiso 1 1 calc R . .
C15P C 0.156(2) 0.212(2) 0.1665(16) 0.097(15) Uiso 1 1 d . . .
H32A H 0.1979 0.2065 0.1798 0.145 Uiso 1 1 calc R . .
H32B H 0.1391 0.1672 0.1493 0.145 Uiso 1 1 calc R . .
H32C H 0.1417 0.2184 0.1904 0.145 Uiso 1 1 calc R . .
C17P C 0.2218(18) 0.530(2) 0.4322(15) 0.066(11) Uiso 1 1 d . . .
C18P C 0.242(2) 0.605(2) 0.4205(17) 0.098(16) Uiso 1 1 d . . .
H33A H 0.2571 0.5974 0.3969 0.146 Uiso 1 1 calc R . .
H33B H 0.2726 0.6251 0.4473 0.146 Uiso 1 1 calc R . .
H33C H 0.2100 0.6395 0.4098 0.146 Uiso 1 1 calc R . .
C19P C 0.198(3) 0.532(3) 0.470(2) 0.13(2) Uiso 1 1 d . . .
H34A H 0.1859 0.4821 0.4752 0.196 Uiso 1 1 calc R . .
H34B H 0.1643 0.5651 0.4614 0.196 Uiso 1 1 calc R . .
H34C H 0.2272 0.5501 0.4982 0.196 Uiso 1 1 calc R . .
C20P C 0.278(2) 0.472(3) 0.4462(18) 0.108(17) Uiso 1 1 d . . .
H35A H 0.2927 0.4710 0.4220 0.162 Uiso 1 1 calc R . .
H35B H 0.2667 0.4222 0.4509 0.162 Uiso 1 1 calc R . .
H35C H 0.3089 0.4895 0.4739 0.162 Uiso 1 1 calc R . .
C21P C 0.0984(16) 0.5411(18) 0.3590(13) 0.051(10) Uiso 1 1 d . . .
C22P C 0.1065(18) 0.618(2) 0.3390(14) 0.078(13) Uiso 1 1 d . . .
H36A H 0.1339 0.6486 0.3629 0.117 Uiso 1 1 calc R . .
H36B H 0.0696 0.6441 0.3264 0.117 Uiso 1 1 calc R . .
H36C H 0.1211 0.6103 0.3153 0.117 Uiso 1 1 calc R . .
C23P C 0.070(2) 0.552(3) 0.3951(18) 0.111(18) Uiso 1 1 d . . .
H37A H 0.0955 0.5810 0.4206 0.167 Uiso 1 1 calc R . .
H37B H 0.0626 0.5039 0.4056 0.167 Uiso 1 1 calc R . .
H37C H 0.0333 0.5788 0.3810 0.167 Uiso 1 1 calc R . .
C24P C 0.055(2) 0.496(3) 0.3230(19) 0.12(2) Uiso 1 1 d . . .
H38A H 0.0490 0.4489 0.3354 0.186 Uiso 1 1 calc R . .
H38B H 0.0678 0.4876 0.2986 0.186 Uiso 1 1 calc R . .
H38C H 0.0182 0.5234 0.3113 0.186 Uiso 1 1 calc R . .
C25P C 0.2125(17) 0.1727(19) 0.4182(14) 0.059(11) Uiso 1 1 d . . .
C26P C 0.2700(19) 0.209(2) 0.4292(16) 0.091(14) Uiso 1 1 d . . .
H39A H 0.2788 0.2104 0.4023 0.136 Uiso 1 1 calc R . .
H39B H 0.2995 0.1806 0.4527 0.136 Uiso 1 1 calc R . .
H39C H 0.2689 0.2595 0.4399 0.136 Uiso 1 1 calc R . .
C27P C 0.2002(18) 0.171(2) 0.4609(14) 0.071(12) Uiso 1 1 d . . .
H40A H 0.1631 0.1468 0.4544 0.107 Uiso 1 1 calc R . .
H40B H 0.1993 0.2211 0.4715 0.107 Uiso 1 1 calc R . .
H40C H 0.2303 0.1424 0.4840 0.107 Uiso 1 1 calc R . .
C28P C 0.215(2) 0.090(2) 0.4009(16) 0.089(14) Uiso 1 1 d . . .
H41A H 0.1779 0.0660 0.3938 0.134 Uiso 1 1 calc R . .
H41B H 0.2448 0.0621 0.4244 0.134 Uiso 1 1 calc R . .
H41C H 0.2239 0.0919 0.3740 0.134 Uiso 1 1 calc R . .
C29P C 0.0850(15) 0.1801(18) 0.3441(12) 0.046(9) Uiso 1 1 d . . .
C30P C 0.0414(16) 0.2421(19) 0.3170(13) 0.061(11) Uiso 1 1 d . . .
H42A H 0.0414 0.2822 0.3374 0.092 Uiso 1 1 calc R . .
H42B H 0.0029 0.2209 0.3034 0.092 Uiso 1 1 calc R . .
H42C H 0.0529 0.2616 0.2934 0.092 Uiso 1 1 calc R . .
C31P C 0.0607(17) 0.152(2) 0.3791(14) 0.079(12) Uiso 1 1 d . . .
H43A H 0.0620 0.1921 0.3999 0.118 Uiso 1 1 calc R . .
H43B H 0.0839 0.1103 0.3960 0.118 Uiso 1 1 calc R . .
H43C H 0.0209 0.1357 0.3634 0.118 Uiso 1 1 calc R . .
C32P C 0.0836(19) 0.121(2) 0.3111(15) 0.084(14) Uiso 1 1 d . . .
H44A H 0.0991 0.1404 0.2898 0.126 Uiso 1 1 calc R . .
H44B H 0.0440 0.1045 0.2948 0.126 Uiso 1 1 calc R . .
H44C H 0.1069 0.0787 0.3273 0.126 Uiso 1 1 calc R . .

loop_
_atom_site_aniso_label
_atom_site_aniso_U_11
_atom_site_aniso_U_22
_atom_site_aniso_U_33
_atom_site_aniso_U_23
_atom_site_aniso_U_13
_atom_site_aniso_U_12
Pt1 0.0293(7) 0.0446(7) 0.0376(8) 0.0015(8) 0.0162(7) 0.0012(7)
Pt2 0.0327(7) 0.0541(8) 0.0401(8) 0.0013(8) 0.0185(7) 0.0022(7)
Pt3 0.0303(7) 0.0471(8) 0.0342(8) 0.0005(7) 0.0154(6) 0.0009(7)
Pt4 0.0386(9) 0.0344(7) 0.0397(10) 0.0000(7) 0.0218(8) -0.0003(6)
Pt5 0.0443(8) 0.0357(7) 0.0453(9) -0.0003(8) 0.0259(7) -0.0037(7)
Pt6 0.0395(9) 0.0331(7) 0.0411(10) -0.0001(6) 0.0236(8) -0.0023(6)
P1 0.040(5) 0.058(5) 0.044(6) -0.006(5) 0.022(5) 0.000(5)
P2 0.043(5) 0.046(5) 0.051(6) 0.004(5) 0.026(5) 0.005(5)
P3 0.038(6) 0.042(5) 0.044(6) -0.007(4) 0.016(5) 0.000(4)
P4 0.041(6) 0.045(5) 0.038(6) 0.007(4) 0.023(5) -0.002(4)

loop_
_atom_type_symbol
_atom_type_description
_atom_type_scat_dispersion_real
_atom_type_scat_dispersion_imag
_atom_type_scat_source
C C 0.0033 0.0000 'International Tables Vol C Tables 4.2.6.8 and 6.1.1.4'
H H 0.0000 0.0000 'International Tables Vol C Tables 4.2.6.8 and 6.1.1.4'
O O 0.0106 0.0000 'International Tables Vol C Tables 4.2.6.8 and 6.1.1.4'
P P 0.1023 0.0000 'International Tables Vol C Tables 4.2.6.8 and 6.1.1.4'
Pt Pt -1.7033 0.0000 'International Tables Vol C Tables 4.2.6.8 and 6.1.1.4'

loop_
_geom_angle_atom_site_label_1
_geom_angle_atom_site_label_2
_geom_angle_atom_site_label_3
_geom_angle
_geom_angle_site_symmetry_1
_geom_angle_site_symmetry_3
_geom_angle_publ_flag
C1 Pt1 P1 101.4(10) . . ?
C1 Pt1 Pt3 145.4(10) . . ?
P1 Pt1 Pt3 113.1(2) . . ?
C1 Pt1 Pt2 154.1(10) . . ?
P1 Pt1 Pt2 52.7(2) . . ?
Pt3 Pt1 Pt2 60.45(5) . . ?
C1 Pt1 Pt4 87.3(10) . . ?
P1 Pt1 Pt4 150.6(3) . . ?
Pt3 Pt1 Pt4 62.09(5) . . ?
Pt2 Pt1 Pt4 115.60(6) . . ?
C1 Pt1 Pt6 88.5(10) . . ?
P1 Pt1 Pt6 150.7(3) . . ?
Pt3 Pt1 Pt6 61.83(5) . . ?
Pt2 Pt1 Pt6 113.79(6) . . ?
Pt4 Pt1 Pt6 56.09(4) . . ?
C5 Pt2 P2 98.2(10) . . ?
C5 Pt2 P1 97.8(10) . . ?
P2 Pt2 P1 164.0(3) . . ?
C5 Pt2 Pt3 150.6(9) . . ?
P2 Pt2 Pt3 52.4(2) . . ?
P1 Pt2 Pt3 111.6(2) . . ?
C5 Pt2 Pt1 150.6(9) . . ?
P2 Pt2 Pt1 111.2(2) . . ?
P1 Pt2 Pt1 52.8(2) . . ?
Pt3 Pt2 Pt1 58.76(5) . . ?
C2 Pt3 P2 103.4(11) . . ?
C2 Pt3 Pt1 142.9(11) . . ?
P2 Pt3 Pt1 113.6(2) . . ?
C2 Pt3 Pt2 156.3(11) . . ?
P2 Pt3 Pt2 52.9(2) . . ?
Pt1 Pt3 Pt2 60.79(5) . . ?
C2 Pt3 Pt6 85.4(11) . . ?
P2 Pt3 Pt6 148.9(3) . . ?
Pt1 Pt3 Pt6 62.10(5) . . ?
Pt2 Pt3 Pt6 114.30(6) . . ?
C2 Pt3 Pt4 85.8(11) . . ?
P2 Pt3 Pt4 152.7(3) . . ?
Pt1 Pt3 Pt4 61.92(5) . . ?
Pt2 Pt3 Pt4 115.75(6) . . ?
Pt6 Pt3 Pt4 56.12(4) . . ?
C3 Pt4 P3 102.4(13) . . ?
C3 Pt4 Pt6 144.5(13) . . ?
P3 Pt4 Pt6 113.0(2) . . ?
C3 Pt4 Pt5 155.0(13) . . ?
P3 Pt4 Pt5 52.6(2) . . ?
Pt6 Pt4 Pt5 60.45(5) . . ?
C3 Pt4 Pt1 88.0(12) . . ?
P3 Pt4 Pt1 149.9(3) . . ?
Pt6 Pt4 Pt1 61.99(5) . . ?
Pt5 Pt4 Pt1 114.06(6) . . ?
C3 Pt4 Pt3 86.4(13) . . ?
P3 Pt4 Pt3 151.4(2) . . ?
Pt6 Pt4 Pt3 61.76(6) . . ?
Pt5 Pt4 Pt3 115.21(6) . . ?
Pt1 Pt4 Pt3 55.99(5) . . ?
C13 Pt5 P3 98.1(9) . . ?
C13 Pt5 P4 97.3(9) . . ?
P3 Pt5 P4 164.6(3) . . ?
C13 Pt5 Pt6 149.9(9) . . ?
P3 Pt5 Pt6 111.9(2) . . ?
P4 Pt5 Pt6 52.8(2) . . ?
C13 Pt5 Pt4 151.0(9) . . ?
P3 Pt5 Pt4 53.0(2) . . ?
P4 Pt5 Pt4 111.6(2) . . ?
Pt6 Pt5 Pt4 58.87(4) . . ?
C4 Pt6 P4 101.7(9) . . ?
C4 Pt6 Pt4 144.0(9) . . ?
P4 Pt6 Pt4 114.1(2) . . ?
C4 Pt6 Pt5 155.0(9) . . ?
P4 Pt6 Pt5 53.4(2) . . ?
Pt4 Pt6 Pt5 60.68(5) . . ?
C4 Pt6 Pt3 87.7(9) . . ?
P4 Pt6 Pt3 153.2(2) . . ?
Pt4 Pt6 Pt3 62.12(5) . . ?
Pt5 Pt6 Pt3 115.72(6) . . ?
C4 Pt6 Pt1 85.6(8) . . ?
P4 Pt6 Pt1 148.7(3) . . ?
Pt4 Pt6 Pt1 61.92(5) . . ?
Pt5 Pt6 Pt1 114.20(6) . . ?
Pt3 Pt6 Pt1 56.07(5) . . ?
C1P P1 C5P 114.5(15) . . ?
C1P P1 Pt2 117.3(13) . . ?
C5P P1 Pt2 116.4(11) . . ?
C1P P1 Pt1 114.9(12) . . ?
C5P P1 Pt1 113.3(11) . . ?
Pt2 P1 Pt1 74.5(3) . . ?
C9P P2 C13P 112.0(16) . . ?
C9P P2 Pt3 115.7(13) . . ?
C13P P2 Pt3 114.7(13) . . ?
C9P P2 Pt2 118.3(13) . . ?
C13P P2 Pt2 116.7(13) . . ?
Pt3 P2 Pt2 74.7(3) . . ?
C21P P3 C17P 109.5(17) . . ?
C21P P3 Pt5 119.2(11) . . ?
C17P P3 Pt5 117.8(13) . . ?
C21P P3 Pt4 116.4(12) . . ?
C17P P3 Pt4 116.0(13) . . ?
Pt5 P3 Pt4 74.4(3) . . ?
C25P P4 C29P 115.2(16) . . ?
C25P P4 Pt6 113.1(12) . . ?
C29P P4 Pt6 112.8(12) . . ?
C25P P4 Pt5 117.1(12) . . ?
C29P P4 Pt5 117.9(11) . . ?
Pt6 P4 Pt5 73.8(3) . . ?
O1 C1 Pt1 176(3) . . ?
O2 C2 Pt3 177(4) . . ?
O3 C3 Pt4 175(4) . . ?
O4 C4 Pt6 176(2) . . ?
C6 C5 Pt2 175(3) . . ?
C5 C6 C7 174(3) . . ?
C8 C7 C12 123(4) . . ?
C8 C7 C6 117(4) . . ?
C12 C7 C6 120(4) . . ?
C7 C8 C9 124(4) . . ?
C7 C8 H8 118.0 . . ?
C9 C8 H8 118.0 . . ?
C8 C9 C10 114(5) . . ?
C8 C9 H9 123.2 . . ?
C10 C9 H9 123.2 . . ?
C11 C10 C9 121(6) . . ?
C11 C10 H10 119.5 . . ?
C9 C10 H10 119.5 . . ?
C10 C11 C12 123(6) . . ?
C10 C11 H11 118.6 . . ?
C12 C11 H11 118.6 . . ?
C7 C12 C11 115(5) . . ?
C7 C12 H12 122.4 . . ?
C11 C12 H12 122.4 . . ?
C14 C13 Pt5 174(3) . . ?
C13 C14 C15 176(4) . . ?
C20 C15 C16 113(4) . . ?
C20 C15 C14 121(3) . . ?
C16 C15 C14 126(3) . . ?
C17 C16 C15 125(4) . . ?
C17 C16 H16 117.5 . . ?
C15 C16 H16 117.5 . . ?
C18 C17 C16 118(4) . . ?
C18 C17 H17 121.2 . . ?
C16 C17 H17 121.2 . . ?
C17 C18 C19 125(5) . . ?
C17 C18 H18 117.4 . . ?
C19 C18 H18 117.4 . . ?
C20 C19 C18 118(5) . . ?
C20 C19 H19 121.2 . . ?
C18 C19 H19 121.2 . . ?
C19 C20 C15 121(4) . . ?
C19 C20 H20 119.4 . . ?
C15 C20 H20 119.4 . . ?
C4P C1P C2P 105(3) . . ?
C4P C1P C3P 111(4) . . ?
C2P C1P C3P 110(4) . . ?
C4P C1P P1 106(3) . . ?
C2P C1P P1 111(3) . . ?
C3P C1P P1 112(3) . . ?
C1P C2P H21A 109.5 . . ?
C1P C2P H21B 109.5 . . ?
H21A C2P H21B 109.5 . . ?
C1P C2P H21C 109.5 . . ?
H21A C2P H21C 109.5 . . ?
H21B C2P H21C 109.5 . . ?
C1P C3P H22A 109.5 . . ?
C1P C3P H22B 109.5 . . ?
H22A C3P H22B 109.5 . . ?
C1P C3P H22C 109.5 . . ?
H22A C3P H22C 109.5 . . ?
H22B C3P H22C 109.5 . . ?
C1P C4P H23A 109.5 . . ?
C1P C4P H23B 109.5 . . ?
H23A C4P H23B 109.5 . . ?
C1P C4P H23C 109.5 . . ?
H23A C4P H23C 109.5 . . ?
H23B C4P H23C 109.5 . . ?
C8P C5P C6P 106(3) . . ?
C8P C5P C7P 107(4) . . ?
C6P C5P C7P 111(4) . . ?
C8P C5P P1 108(3) . . ?
C6P C5P P1 110(3) . . ?
C7P C5P P1 114(3) . . ?
C5P C6P H24A 109.5 . . ?
C5P C6P H24B 109.5 . . ?
H24A C6P H24B 109.5 . . ?
C5P C6P H24C 109.5 . . ?
H24A C6P H24C 109.5 . . ?
H24B C6P H24C 109.5 . . ?
C5P C7P H25A 109.5 . . ?
C5P C7P H25B 109.5 . . ?
H25A C7P H25B 109.5 . . ?
C5P C7P H25C 109.5 . . ?
H25A C7P H25C 109.5 . . ?
H25B C7P H25C 109.5 . . ?
C5P C8P H26A 109.5 . . ?
C5P C8P H26B 109.5 . . ?
H26A C8P H26B 109.5 . . ?
C5P C8P H26C 109.5 . . ?
H26A C8P H26C 109.5 . . ?
H26B C8P H26C 109.5 . . ?
C10P C9P C11P 106(3) . . ?
C10P C9P C12P 112(3) . . ?
C11P C9P C12P 106(3) . . ?
C10P C9P P2 113(3) . . ?
C11P C9P P2 106(3) . . ?
C12P C9P P2 114(3) . . ?
C9P C10P H27A 109.5 . . ?
C9P C10P H27B 109.5 . . ?
H27A C10P H27B 109.5 . . ?
C9P C10P H27C 109.5 . . ?
H27A C10P H27C 109.5 . . ?
H27B C10P H27C 109.5 . . ?
C9P C11P H28A 109.5 . . ?
C9P C11P H28B 109.5 . . ?
H28A C11P H28B 109.5 . . ?
C9P C11P H28C 109.5 . . ?
H28A C11P H28C 109.5 . . ?
H28B C11P H28C 109.5 . . ?
C9P C12P H29A 109.5 . . ?
C9P C12P H29B 109.5 . . ?
H29A C12P H29B 109.5 . . ?
C9P C12P H29C 109.5 . . ?
H29A C12P H29C 109.5 . . ?
H29B C12P H29C 109.5 . . ?
C15P C13P C16P 108(4) . . ?
C15P C13P C14P 112(4) . . ?
C16P C13P C14P 109(4) . . ?
C15P C13P P2 109(3) . . ?
C16P C13P P2 109(3) . . ?
C14P C13P P2 110(3) . . ?
C13P C14P H30A 109.5 . . ?
C13P C14P H30B 109.5 . . ?
H30A C14P H30B 109.5 . . ?
C13P C14P H30C 109.5 . . ?
H30A C14P H30C 109.5 . . ?
H30B C14P H30C 109.5 . . ?
C13P C16P H31A 109.5 . . ?
C13P C16P H31B 109.5 . . ?
H31A C16P H31B 109.5 . . ?
C13P C16P H31C 109.5 . . ?
H31A C16P H31C 109.5 . . ?
H31B C16P H31C 109.5 . . ?
C13P C15P H32A 109.5 . . ?
C13P C15P H32B 109.5 . . ?
H32A C15P H32B 109.5 . . ?
C13P C15P H32C 109.5 . . ?
H32A C15P H32C 109.5 . . ?
H32B C15P H32C 109.5 . . ?
C18P C17P C19P 116(4) . . ?
C18P C17P C20P 106(3) . . ?
C19P C17P C20P 111(4) . . ?
C18P C17P P3 113(3) . . ?
C19P C17P P3 107(3) . . ?
C20P C17P P3 103(3) . . ?
C17P C18P H33A 109.5 . . ?
C17P C18P H33B 109.5 . . ?
H33A C18P H33B 109.5 . . ?
C17P C18P H33C 109.5 . . ?
H33A C18P H33C 109.5 . . ?
H33B C18P H33C 109.5 . . ?
C17P C19P H34A 109.5 . . ?
C17P C19P H34B 109.5 . . ?
H34A C19P H34B 109.5 . . ?
C17P C19P H34C 109.5 . . ?
H34A C19P H34C 109.5 . . ?
H34B C19P H34C 109.5 . . ?
C17P C20P H35A 109.5 . . ?
C17P C20P H35B 109.5 . . ?
H35A C20P H35B 109.5 . . ?
C17P C20P H35C 109.5 . . ?
H35A C20P H35C 109.5 . . ?
H35B C20P H35C 109.5 . . ?
C24P C21P C22P 109(4) . . ?
C24P C21P C23P 103(4) . . ?
C22P C21P C23P 111(3) . . ?
C24P C21P P3 106(3) . . ?
C22P C21P P3 115(3) . . ?
C23P C21P P3 112(3) . . ?
C21P C22P H36A 109.5 . . ?
C21P C22P H36B 109.5 . . ?
H36A C22P H36B 109.5 . . ?
C21P C22P H36C 109.5 . . ?
H36A C22P H36C 109.5 . . ?
H36B C22P H36C 109.5 . . ?
C21P C23P H37A 109.5 . . ?
C21P C23P H37B 109.5 . . ?
H37A C23P H37B 109.5 . . ?
C21P C23P H37C 109.5 . . ?
H37A C23P H37C 109.5 . . ?
H37B C23P H37C 109.5 . . ?
C21P C24P H38A 109.5 . . ?
C21P C24P H38B 109.5 . . ?
H38A C24P H38B 109.5 . . ?
C21P C24P H38C 109.5 . . ?
H38A C24P H38C 109.5 . . ?
H38B C24P H38C 109.5 . . ?
C26P C25P C27P 108(4) . . ?
C26P C25P C28P 109(3) . . ?
C27P C25P C28P 110(3) . . ?
C26P C25P P4 109(3) . . ?
C27P C25P P4 111(3) . . ?
C28P C25P P4 110(3) . . ?
C25P C26P H39A 109.5 . . ?
C25P C26P H39B 109.5 . . ?
H39A C26P H39B 109.5 . . ?
C25P C26P H39C 109.5 . . ?
H39A C26P H39C 109.5 . . ?
H39B C26P H39C 109.5 . . ?
C25P C27P H40A 109.5 . . ?
C25P C27P H40B 109.5 . . ?
H40A C27P H40B 109.5 . . ?
C25P C27P H40C 109.5 . . ?
H40A C27P H40C 109.5 . . ?
H40B C27P H40C 109.5 . . ?
C25P C28P H41A 109.5 . . ?
C25P C28P H41B 109.5 . . ?
H41A C28P H41B 109.5 . . ?
C25P C28P H41C 109.5 . . ?
H41A C28P H41C 109.5 . . ?
H41B C28P H41C 109.5 . . ?
C32P C29P C31P 112(3) . . ?
C32P C29P C30P 107(3) . . ?
C31P C29P C30P 104(3) . . ?
C32P C29P P4 116(3) . . ?
C31P C29P P4 111(3) . . ?
C30P C29P P4 106(2) . . ?
C29P C30P H42A 109.5 . . ?
C29P C30P H42B 109.5 . . ?
H42A C30P H42B 109.5 . . ?
C29P C30P H42C 109.5 . . ?
H42A C30P H42C 109.5 . . ?
H42B C30P H42C 109.5 . . ?
C29P C31P H43A 109.5 . . ?
C29P C31P H43B 109.5 . . ?
H43A C31P H43B 109.5 . . ?
C29P C31P H43C 109.5 . . ?
H43A C31P H43C 109.5 . . ?
H43B C31P H43C 109.5 . . ?
C29P C32P H44A 109.5 . . ?
C29P C32P H44B 109.5 . . ?
H44A C32P H44B 109.5 . . ?
C29P C32P H44C 109.5 . . ?
H44A C32P H44C 109.5 . . ?
H44B C32P H44C 109.5 . . ?

loop_
_geom_bond_atom_site_label_1
_geom_bond_atom_site_label_2
_geom_bond_distance
_geom_bond_site_symmetry_2
_geom_bond_publ_flag
Pt1 C1 1.85(4) . ?
Pt1 P1 2.264(8) . ?
Pt1 Pt3 2.6813(19) . ?
Pt1 Pt2 2.7374(19) . ?
Pt1 Pt4 2.8540(18) . ?
Pt1 Pt6 2.8558(18) . ?
Pt2 C5 2.00(3) . ?
Pt2 P2 2.255(9) . ?
Pt2 P1 2.260(9) . ?
Pt2 Pt3 2.7283(17) . ?
Pt3 C2 1.85(4) . ?
Pt3 P2 2.242(9) . ?
Pt3 Pt6 2.849(2) . ?
Pt3 Pt4 2.858(2) . ?
Pt4 C3 1.86(4) . ?
Pt4 P3 2.268(9) . ?
Pt4 Pt6 2.6846(16) . ?
Pt4 Pt5 2.7345(19) . ?
Pt5 C13 2.03(3) . ?
Pt5 P3 2.254(9) . ?
Pt5 P4 2.281(9) . ?
Pt5 Pt6 2.7283(19) . ?
Pt6 C4 1.82(3) . ?
Pt6 P4 2.262(8) . ?
P1 C1P 1.85(4) . ?
P1 C5P 1.89(3) . ?
P2 C9P 1.81(4) . ?
P2 C13P 1.89(4) . ?
P3 C21P 1.85(4) . ?
P3 C17P 1.88(4) . ?
P4 C25P 1.85(4) . ?
P4 C29P 1.86(4) . ?
C1 O1 1.16(4) . ?
C2 O2 1.15(4) . ?
C3 O3 1.11(4) . ?
C4 O4 1.18(3) . ?
C5 C6 1.16(4) . ?
C6 C7 1.45(5) . ?
C7 C8 1.35(5) . ?
C7 C12 1.39(6) . ?
C8 C9 1.42(6) . ?
C8 H8 0.9300 . ?
C9 C10 1.49(7) . ?
C9 H9 0.9300 . ?
C10 C11 1.35(7) . ?
C10 H10 0.9300 . ?
C11 C12 1.45(7) . ?
C11 H11 0.9300 . ?
C12 H12 0.9300 . ?
C13 C14 1.05(4) . ?
C14 C15 1.52(5) . ?
C15 C20 1.41(5) . ?
C15 C16 1.42(5) . ?
C16 C17 1.41(5) . ?
C16 H16 0.9300 . ?
C17 C18 1.21(5) . ?
C17 H17 0.9300 . ?
C18 C19 1.43(6) . ?
C18 H18 0.9300 . ?
C19 C20 1.39(6) . ?
C19 H19 0.9300 . ?
C20 H20 0.9300 . ?
C1P C4P 1.48(5) . ?
C1P C2P 1.55(6) . ?
C1P C3P 1.55(6) . ?
C2P H21A 0.9600 . ?
C2P H21B 0.9600 . ?
C2P H21C 0.9600 . ?
C3P H22A 0.9600 . ?
C3P H22B 0.9600 . ?
C3P H22C 0.9600 . ?
C4P H23A 0.9600 . ?
C4P H23B 0.9600 . ?
C4P H23C 0.9600 . ?
C5P C8P 1.44(5) . ?
C5P C6P 1.49(5) . ?
C5P C7P 1.50(6) . ?
C6P H24A 0.9600 . ?
C6P H24B 0.9600 . ?
C6P H24C 0.9600 . ?
C7P H25A 0.9600 . ?
C7P H25B 0.9600 . ?
C7P H25C 0.9600 . ?
C8P H26A 0.9600 . ?
C8P H26B 0.9600 . ?
C8P H26C 0.9600 . ?
C9P C10P 1.58(5) . ?
C9P C11P 1.59(5) . ?
C9P C12P 1.59(5) . ?
C10P H27A 0.9600 . ?
C10P H27B 0.9600 . ?
C10P H27C 0.9600 . ?
C11P H28A 0.9600 . ?
C11P H28B 0.9600 . ?
C11P H28C 0.9600 . ?
C12P H29A 0.9600 . ?
C12P H29B 0.9600 . ?
C12P H29C 0.9600 . ?
C13P C15P 1.47(5) . ?
C13P C16P 1.54(5) . ?
C13P C14P 1.59(6) . ?
C14P H30A 0.9600 . ?
C14P H30B 0.9600 . ?
C14P H30C 0.9600 . ?
C16P H31A 0.9600 . ?
C16P H31B 0.9600 . ?
C16P H31C 0.9600 . ?
C15P H32A 0.9600 . ?
C15P H32B 0.9600 . ?
C15P H32C 0.9600 . ?
C17P C18P 1.52(5) . ?
C17P C19P 1.55(6) . ?
C17P C20P 1.65(6) . ?
C18P H33A 0.9600 . ?
C18P H33B 0.9600 . ?
C18P H33C 0.9600 . ?
C19P H34A 0.9600 . ?
C19P H34B 0.9600 . ?
C19P H34C 0.9600 . ?
C20P H35A 0.9600 . ?
C20P H35B 0.9600 . ?
C20P H35C 0.9600 . ?
C21P C24P 1.47(6) . ?
C21P C22P 1.55(5) . ?
C21P C23P 1.57(6) . ?
C22P H36A 0.9600 . ?
C22P H36B 0.9600 . ?
C22P H36C 0.9600 . ?
C23P H37A 0.9600 . ?
C23P H37B 0.9600 . ?
C23P H37C 0.9600 . ?
C24P H38A 0.9600 . ?
C24P H38B 0.9600 . ?
C24P H38C 0.9600 . ?
C25P C26P 1.48(5) . ?
C25P C27P 1.49(5) . ?
C25P C28P 1.57(5) . ?
C26P H39A 0.9600 . ?
C26P H39B 0.9600 . ?
C26P H39C 0.9600 . ?
C27P H40A 0.9600 . ?
C27P H40B 0.9600 . ?
C27P H40C 0.9600 . ?
C28P H41A 0.9600 . ?
C28P H41B 0.9600 . ?
C28P H41C 0.9600 . ?
C29P C32P 1.47(5) . ?
C29P C31P 1.53(5) . ?
C29P C30P 1.55(5) . ?
C30P H42A 0.9600 . ?
C30P H42B 0.9600 . ?
C30P H42C 0.9600 . ?
C31P H43A 0.9600 . ?
C31P H43B 0.9600 . ?
C31P H43C 0.9600 . ?
C32P H44A 0.9600 . ?
C32P H44B 0.9600 . ?
C32P H44C 0.9600 . ?
